data_4079603
loop_
_publ_author_name
'Donets, Pavel A.'
'Saget, Tanguy'
'Cramer, Nicolai'

_publ_section_title
;
 Chiral Monodentate Trialkylphosphines Based on the Phospholane
 Architecture
;
_journal_issue 23
_journal_name_full Organometallics
_journal_page_first 8040
_journal_paper_doi 10.1021/om3008772
_journal_volume 31
_journal_year 2012
_chemical_absolute_configuration rmad
_chemical_formula_moiety 'C14 H30 Cl2 P2 Pd'
_chemical_formula_sum 'C14 H30 Cl2 P2 Pd'
_chemical_formula_weight 437.62
_chemical_name_systematic
; 
 ? 
;
_space_group_IT_number 19
_symmetry_cell_setting orthorhombic
_symmetry_space_group_name_Hall 'P 2ac 2ab'
_symmetry_space_group_name_H-M 'P 21 21 21'
_atom_sites_solution_hydrogens geom
_atom_sites_solution_primary direct
_atom_sites_solution_secondary difmap
_audit_creation_method SHELXL-97
_cell_angle_alpha 90.00
_cell_angle_beta 90.00
_cell_angle_gamma 90.00
_cell_formula_units_Z 4
_cell_length_a 8.0418(3)
_cell_length_b 10.5872(4)
_cell_length_c 22.0696(9)
_cell_measurement_reflns_used 2185
_cell_measurement_temperature 293(2)
_cell_measurement_theta_max 29.2155
_cell_measurement_theta_min 3.1281
_cell_volume 1879.01(13)
_computing_cell_refinement
; 
CrysAlisPro, Agilent Technologies, 
Version 1.171.35.21 (release 20-01-2012 CrysAlis171 .NET) 
(compiled Jan 23 2012,18:06:46) 
;
_computing_data_collection
; 
CrysAlisPro, Agilent Technologies, 
Version 1.171.35.21 (release 20-01-2012 CrysAlis171 .NET) 
(compiled Jan 23 2012,18:06:46) 
;
_computing_data_reduction
; 
CrysAlisPro, Agilent Technologies, 
Version 1.171.35.21 (release 20-01-2012 CrysAlis171 .NET) 
(compiled Jan 23 2012,18:06:46) 
;
_computing_structure_refinement 'SHELXL-97 (Sheldrick, 1997)'
_computing_structure_solution 'SHELXS-97 (Sheldrick, 1990)'
_diffrn_ambient_temperature 293(2)
_diffrn_detector_area_resol_mean 10.2665
_diffrn_measured_fraction_theta_full 0.994
_diffrn_measured_fraction_theta_max 0.892
_diffrn_measurement_device_type 'SuperNova, Dual, Cu at zero, Atlas'
_diffrn_measurement_method 'omega scans'
_diffrn_radiation_monochromator mirror
_diffrn_radiation_source 'SuperNova (Mo) X-ray Source'
_diffrn_radiation_type 'Mo K\a'
_diffrn_radiation_wavelength 0.71073
_diffrn_reflns_av_R_equivalents 0.0379
_diffrn_reflns_av_sigmaI/netI 0.0748
_diffrn_reflns_limit_h_max 10
_diffrn_reflns_limit_h_min -9
_diffrn_reflns_limit_k_max 12
_diffrn_reflns_limit_k_min -14
_diffrn_reflns_limit_l_max 24
_diffrn_reflns_limit_l_min -28
_diffrn_reflns_number 7427
_diffrn_reflns_theta_full 27.00
_diffrn_reflns_theta_max 29.28
_diffrn_reflns_theta_min 3.13
_exptl_absorpt_coefficient_mu 1.430
_exptl_absorpt_correction_T_max 1.00000
_exptl_absorpt_correction_T_min 0.60701
_exptl_absorpt_correction_type multi-scan
_exptl_absorpt_process_details
; 
CrysAlisPro, Agilent Technologies, 
Version 1.171.35.21 (release 20-01-2012 CrysAlis171 .NET) 
(compiled Jan 23 2012,18:06:46) 
Empirical absorption correction using spherical harmonics, 
 implemented in SCALE3 ABSPACK scaling algorithm. 
;
_exptl_crystal_colour colourless
_exptl_crystal_density_diffrn 1.547
_exptl_crystal_density_method 'not measured'
_exptl_crystal_description needle
_exptl_crystal_F_000 896
_exptl_crystal_size_max 0.49
_exptl_crystal_size_mid 0.06
_exptl_crystal_size_min 0.05
_refine_diff_density_max 0.611
_refine_diff_density_min -0.741
_refine_diff_density_rms 0.100
_refine_ls_abs_structure_details 'Flack H D (1983), Acta Cryst. A39, 876-881'
_refine_ls_abs_structure_Flack -0.03(4)
_refine_ls_extinction_method none
_refine_ls_goodness_of_fit_ref 1.049
_refine_ls_hydrogen_treatment constr
_refine_ls_matrix_type full
_refine_ls_number_parameters 172
_refine_ls_number_reflns 4319
_refine_ls_number_restraints 0
_refine_ls_restrained_S_all 1.049
_refine_ls_R_factor_all 0.0755
_refine_ls_R_factor_gt 0.0457
_refine_ls_shift/su_max 0.000
_refine_ls_shift/su_mean 0.000
_refine_ls_structure_factor_coef Fsqd
_refine_ls_weighting_details 'calc w=1/[\s^2^(Fo^2^)+(0.0238P)^2^+0.0000P] where P=(Fo^2^+2Fc^2^)/3'
_refine_ls_weighting_scheme calc
_refine_ls_wR_factor_gt 0.0732
_refine_ls_wR_factor_ref 0.0842
_reflns_number_gt 3258
_reflns_number_total 4319
_reflns_threshold_expression >2sigma(I)
_cod_data_source_file om3008772_si_002.cif
_cod_data_source_block pdo-608
_cod_depositor_comments
;
The following automatic conversions were performed:

'_symmetry_cell_setting' value 'Orthorhombic' changed to
'orthorhombic' according to
/home/saulius/struct/CIF-dictionaries/cif_core.dic dictionary named
'cif_core.dic' version 2.4.2 from 2011-04-26.

Automatic conversion script
Id: cif_fix_values 1891 2012-01-12 08:04:46Z andrius 
;
_cod_original_cell_volume 1879.02(14)
_cod_database_code 4079603

loop_
_symmetry_equiv_pos_as_xyz
'x, y, z'
'-x+1/2, -y, z+1/2'
'-x, y+1/2, -z+1/2'
'x+1/2, -y+1/2, -z'

loop_
_atom_site_label
_atom_site_type_symbol
_atom_site_fract_x
_atom_site_fract_y
_atom_site_fract_z
_atom_site_U_iso_or_equiv
_atom_site_adp_type
_atom_site_occupancy
_atom_site_symmetry_multiplicity
_atom_site_calc_flag
_atom_site_refinement_flags
Pd1 Pd 0.45308(5) 0.35208(3) 0.121545(17) 0.03367(11) Uani 1 1 d .
Cl1 Cl 0.6562(2) 0.22665(15) 0.16974(8) 0.0589(4) Uani 1 1 d .
Cl2 Cl 0.6649(2) 0.45675(16) 0.06697(7) 0.0575(4) Uani 1 1 d .
P1 P 0.2673(2) 0.25159(13) 0.18223(7) 0.0378(4) Uani 1 1 d .
P2 P 0.25493(19) 0.45426(12) 0.06788(6) 0.0346(4) Uani 1 1 d .
C1 C 0.2367(10) 0.0823(5) 0.1653(3) 0.064(2) Uani 1 1 d .
H1 H 0.1172 0.0671 0.1607 0.077 Uiso 1 1 calc R
C2 C 0.2947(14) 0.0165(7) 0.2229(4) 0.113(4) Uani 1 1 d .
H2A H 0.2360 -0.0630 0.2275 0.136 Uiso 1 1 calc R
H2B H 0.4127 -0.0016 0.2200 0.136 Uiso 1 1 calc R
C3 C 0.2632(13) 0.0971(7) 0.2762(4) 0.101(3) Uani 1 1 d .
H3A H 0.3194 0.0632 0.3115 0.121 Uiso 1 1 calc R
H3B H 0.1449 0.1009 0.2846 0.121 Uiso 1 1 calc R
C4 C 0.3293(10) 0.2281(6) 0.2615(3) 0.065(2) Uani 1 1 d .
H4 H 0.4510 0.2247 0.2630 0.078 Uiso 1 1 calc R
C5 C 0.3240(10) 0.0336(6) 0.1087(3) 0.076(2) Uani 1 1 d .
H5A H 0.4405 0.0530 0.1110 0.114 Uiso 1 1 calc R
H5B H 0.2770 0.0734 0.0735 0.114 Uiso 1 1 calc R
H5C H 0.3095 -0.0562 0.1058 0.114 Uiso 1 1 calc R
C6 C 0.2717(12) 0.3265(8) 0.3068(3) 0.117(4) Uani 1 1 d .
H6A H 0.1524 0.3305 0.3066 0.176 Uiso 1 1 calc R
H6B H 0.3163 0.4074 0.2959 0.176 Uiso 1 1 calc R
H6C H 0.3098 0.3038 0.3465 0.176 Uiso 1 1 calc R
C7 C 0.0590(9) 0.3119(6) 0.1903(3) 0.074(2) Uani 1 1 d .
H7A H -0.0035 0.2575 0.2166 0.112 Uiso 1 1 calc R
H7B H 0.0065 0.3151 0.1512 0.112 Uiso 1 1 calc R
H7C H 0.0630 0.3953 0.2073 0.112 Uiso 1 1 calc R
C8 C 0.1342(8) 0.5779(5) 0.1061(2) 0.0461(15) Uani 1 1 d .
H8 H 0.0320 0.5410 0.1226 0.055 Uiso 1 1 calc R
C9 C 0.0891(11) 0.6727(6) 0.0560(3) 0.092(3) Uani 1 1 d .
H9A H -0.0307 0.6733 0.0509 0.110 Uiso 1 1 calc R
H9B H 0.1226 0.7565 0.0689 0.110 Uiso 1 1 calc R
C10 C 0.1671(10) 0.6452(6) -0.0031(3) 0.072(2) Uani 1 1 d .
H10A H 0.2030 0.7234 -0.0219 0.087 Uiso 1 1 calc R
H10B H 0.0866 0.6053 -0.0296 0.087 Uiso 1 1 calc R
C11 C 0.3169(9) 0.5576(5) 0.0057(3) 0.0499(16) Uani 1 1 d .
H11 H 0.4096 0.6095 0.0201 0.060 Uiso 1 1 calc R
C12 C 0.2329(10) 0.6382(6) 0.1572(3) 0.080(2) Uani 1 1 d .
H12A H 0.3331 0.6744 0.1412 0.120 Uiso 1 1 calc R
H12B H 0.2605 0.5750 0.1868 0.120 Uiso 1 1 calc R
H12C H 0.1673 0.7031 0.1759 0.120 Uiso 1 1 calc R
C13 C 0.3740(9) 0.4921(6) -0.0521(3) 0.064(2) Uani 1 1 d .
H13A H 0.2834 0.4445 -0.0689 0.095 Uiso 1 1 calc R
H13B H 0.4646 0.4362 -0.0429 0.095 Uiso 1 1 calc R
H13C H 0.4100 0.5543 -0.0809 0.095 Uiso 1 1 calc R
C14 C 0.1067(8) 0.3484(5) 0.0323(3) 0.0559(17) Uani 1 1 d .
H14A H 0.0318 0.3963 0.0074 0.084 Uiso 1 1 calc R
H14B H 0.0448 0.3047 0.0630 0.084 Uiso 1 1 calc R
H14C H 0.1651 0.2882 0.0077 0.084 Uiso 1 1 calc R

loop_
_atom_site_aniso_label
_atom_site_aniso_U_11
_atom_site_aniso_U_22
_atom_site_aniso_U_33
_atom_site_aniso_U_23
_atom_site_aniso_U_13
_atom_site_aniso_U_12
Pd1 0.0236(2) 0.04097(19) 0.0364(2) -0.00343(18) 0.0007(2) -0.0024(2)
Cl1 0.0328(10) 0.0733(10) 0.0705(11) 0.0044(8) -0.0101(8) 0.0100(8)
Cl2 0.0345(10) 0.0880(11) 0.0500(9) 0.0005(8) 0.0087(8) -0.0183(9)
P1 0.0280(9) 0.0467(8) 0.0385(8) 0.0048(7) 0.0025(7) -0.0022(7)
P2 0.0324(9) 0.0329(7) 0.0386(8) -0.0017(6) -0.0021(7) -0.0027(7)
C1 0.067(6) 0.059(4) 0.066(5) -0.001(3) 0.016(4) -0.030(4)
C2 0.181(11) 0.069(4) 0.089(6) 0.040(5) 0.060(7) 0.021(6)
C3 0.125(9) 0.112(6) 0.067(5) 0.047(5) 0.023(6) 0.020(6)
C4 0.056(5) 0.108(5) 0.030(3) 0.006(3) -0.001(3) -0.004(4)
C5 0.082(6) 0.066(4) 0.080(6) -0.015(4) 0.017(5) -0.016(4)
C6 0.110(8) 0.184(9) 0.058(5) -0.046(6) 0.016(5) -0.057(7)
C7 0.039(4) 0.096(5) 0.088(5) 0.035(4) 0.022(4) 0.014(4)
C8 0.039(4) 0.047(3) 0.052(4) -0.004(3) 0.006(3) 0.006(3)
C9 0.107(8) 0.078(4) 0.090(6) 0.019(4) 0.011(5) 0.042(5)
C10 0.075(6) 0.067(4) 0.075(5) 0.017(4) -0.003(4) 0.010(5)
C11 0.055(5) 0.045(3) 0.049(4) 0.006(3) -0.003(3) -0.002(3)
C12 0.087(6) 0.072(4) 0.081(5) -0.039(4) -0.001(4) 0.013(5)
C13 0.078(6) 0.066(4) 0.046(4) 0.007(3) 0.004(4) 0.005(4)
C14 0.053(5) 0.047(3) 0.067(4) 0.000(3) -0.019(3) -0.011(3)

loop_
_atom_type_symbol
_atom_type_description
_atom_type_scat_dispersion_real
_atom_type_scat_dispersion_imag
_atom_type_scat_source
C C 0.0033 0.0016 'International Tables Vol C Tables 4.2.6.8 and 6.1.1.4'
H H 0.0000 0.0000 'International Tables Vol C Tables 4.2.6.8 and 6.1.1.4'
P P 0.1023 0.0942 'International Tables Vol C Tables 4.2.6.8 and 6.1.1.4'
Cl Cl 0.1484 0.1585 'International Tables Vol C Tables 4.2.6.8 and 6.1.1.4'
Pd Pd -0.9988 1.0072 'International Tables Vol C Tables 4.2.6.8 and 6.1.1.4'

loop_
_geom_angle_atom_site_label_1
_geom_angle_atom_site_label_2
_geom_angle_atom_site_label_3
_geom_angle
P2 Pd1 P1 93.98(5)
P2 Pd1 Cl1 173.56(6)
P1 Pd1 Cl1 85.75(6)
P2 Pd1 Cl2 90.96(5)
P1 Pd1 Cl2 174.16(6)
Cl1 Pd1 Cl2 89.68(6)
C7 P1 C4 101.9(3)
C7 P1 C1 103.9(3)
C4 P1 C1 95.6(3)
C7 P1 Pd1 120.2(2)
C4 P1 Pd1 116.5(2)
C1 P1 Pd1 115.0(2)
C14 P2 C11 103.0(3)
C14 P2 C8 107.0(3)
C11 P2 C8 93.6(2)
C14 P2 Pd1 113.20(19)
C11 P2 Pd1 119.2(2)
C8 P2 Pd1 118.24(19)
C5 C1 C2 112.9(6)
C5 C1 P1 115.7(4)
C2 C1 P1 103.5(5)
C5 C1 H1 108.1
C2 C1 H1 108.1
P1 C1 H1 108.1
C3 C2 C1 110.4(6)
C3 C2 H2A 109.6
C1 C2 H2A 109.6
C3 C2 H2B 109.6
C1 C2 H2B 109.6
H2A C2 H2B 108.1
C2 C3 C4 107.4(6)
C2 C3 H3A 110.2
C4 C3 H3A 110.2
C2 C3 H3B 110.2
C4 C3 H3B 110.2
H3A C3 H3B 108.5
C6 C4 C3 112.3(6)
C6 C4 P1 116.9(5)
C3 C4 P1 103.4(5)
C6 C4 H4 108.0
C3 C4 H4 108.0
P1 C4 H4 108.0
C1 C5 H5A 109.5
C1 C5 H5B 109.5
H5A C5 H5B 109.5
C1 C5 H5C 109.5
H5A C5 H5C 109.5
H5B C5 H5C 109.5
C4 C6 H6A 109.5
C4 C6 H6B 109.5
H6A C6 H6B 109.5
C4 C6 H6C 109.5
H6A C6 H6C 109.5
H6B C6 H6C 109.5
P1 C7 H7A 109.5
P1 C7 H7B 109.5
H7A C7 H7B 109.5
P1 C7 H7C 109.5
H7A C7 H7C 109.5
H7B C7 H7C 109.5
C12 C8 C9 112.5(5)
C12 C8 P2 111.4(5)
C9 C8 P2 105.0(4)
C12 C8 H8 109.3
C9 C8 H8 109.3
P2 C8 H8 109.3
C10 C9 C8 114.0(6)
C10 C9 H9A 108.7
C8 C9 H9A 108.7
C10 C9 H9B 108.7
C8 C9 H9B 108.7
H9A C9 H9B 107.6
C9 C10 C11 110.0(6)
C9 C10 H10A 109.7
C11 C10 H10A 109.7
C9 C10 H10B 109.7
C11 C10 H10B 109.7
H10A C10 H10B 108.2
C13 C11 C10 114.0(6)
C13 C11 P2 116.1(4)
C10 C11 P2 104.1(4)
C13 C11 H11 107.4
C10 C11 H11 107.4
P2 C11 H11 107.4
C8 C12 H12A 109.5
C8 C12 H12B 109.5
H12A C12 H12B 109.5
C8 C12 H12C 109.5
H12A C12 H12C 109.5
H12B C12 H12C 109.5
C11 C13 H13A 109.5
C11 C13 H13B 109.5
H13A C13 H13B 109.5
C11 C13 H13C 109.5
H13A C13 H13C 109.5
H13B C13 H13C 109.5
P2 C14 H14A 109.5
P2 C14 H14B 109.5
H14A C14 H14B 109.5
P2 C14 H14C 109.5
H14A C14 H14C 109.5
H14B C14 H14C 109.5

loop_
_geom_bond_atom_site_label_1
_geom_bond_atom_site_label_2
_geom_bond_distance
Pd1 P2 2.2611(15)
Pd1 P1 2.2710(15)
Pd1 Cl1 2.3589(16)
Pd1 Cl2 2.3624(15)
P1 C7 1.802(7)
P1 C4 1.836(6)
P1 C1 1.847(5)
P2 C14 1.815(5)
P2 C11 1.824(5)
P2 C8 1.835(5)
C1 C5 1.523(8)
C1 C2 1.524(10)
C1 H1 0.9800
C2 C3 1.474(10)
C2 H2A 0.9700
C2 H2B 0.9700
C3 C4 1.520(9)
C3 H3A 0.9700
C3 H3B 0.9700
C4 C6 1.516(9)
C4 H4 0.9800
C5 H5A 0.9600
C5 H5B 0.9600
C5 H5C 0.9600
C6 H6A 0.9600
C6 H6B 0.9600
C6 H6C 0.9600
C7 H7A 0.9600
C7 H7B 0.9600
C7 H7C 0.9600
C8 C12 1.520(8)
C8 C9 1.537(8)
C8 H8 0.9800
C9 C10 1.476(9)
C9 H9A 0.9700
C9 H9B 0.9700
C10 C11 1.533(9)
C10 H10A 0.9700
C10 H10B 0.9700
C11 C13 1.522(8)
C11 H11 0.9800
C12 H12A 0.9600
C12 H12B 0.9600
C12 H12C 0.9600
C13 H13A 0.9600
C13 H13B 0.9600
C13 H13C 0.9600
C14 H14A 0.9600
C14 H14B 0.9600
C14 H14C 0.9600

loop_
_geom_torsion_atom_site_label_1
_geom_torsion_atom_site_label_2
_geom_torsion_atom_site_label_3
_geom_torsion_atom_site_label_4
_geom_torsion
P2 Pd1 P1 C7 -20.3(3)
Cl1 Pd1 P1 C7 166.2(3)
P2 Pd1 P1 C4 -144.2(3)
Cl1 Pd1 P1 C4 42.2(3)
P2 Pd1 P1 C1 105.1(3)
Cl1 Pd1 P1 C1 -68.5(3)
P1 Pd1 P2 C14 -57.4(2)
Cl2 Pd1 P2 C14 125.7(2)
P1 Pd1 P2 C11 -178.7(2)
Cl2 Pd1 P2 C11 4.4(2)
P1 Pd1 P2 C8 68.8(2)
Cl2 Pd1 P2 C8 -108.1(2)
C7 P1 C1 C5 126.9(6)
C4 P1 C1 C5 -129.3(6)
Pd1 P1 C1 C5 -6.6(7)
C7 P1 C1 C2 -109.1(6)
C4 P1 C1 C2 -5.3(6)
Pd1 P1 C1 C2 117.5(5)
C5 C1 C2 C3 156.8(8)
P1 C1 C2 C3 31.0(9)
C1 C2 C3 C4 -48.6(11)
C2 C3 C4 C6 167.6(8)
C2 C3 C4 P1 40.7(9)
C7 P1 C4 C6 -38.2(6)
C1 P1 C4 C6 -143.7(6)
Pd1 P1 C4 C6 94.7(6)
C7 P1 C4 C3 85.8(6)
C1 P1 C4 C3 -19.7(6)
Pd1 P1 C4 C3 -141.3(5)
C14 P2 C8 C12 156.5(4)
C11 P2 C8 C12 -98.8(5)
Pd1 P2 C8 C12 27.4(5)
C14 P2 C8 C9 -81.4(5)
C11 P2 C8 C9 23.4(5)
Pd1 P2 C8 C9 149.5(4)
C12 C8 C9 C10 115.3(7)
P2 C8 C9 C10 -6.0(8)
C8 C9 C10 C11 -19.2(9)
C9 C10 C11 C13 162.5(6)
C9 C10 C11 P2 35.1(7)
C14 P2 C11 C13 -51.6(6)
C8 P2 C11 C13 -159.9(5)
Pd1 P2 C11 C13 74.7(6)
C14 P2 C11 C10 74.6(5)
C8 P2 C11 C10 -33.8(5)
Pd1 P2 C11 C10 -159.1(3)
